data_7236950
loop_
_publ_author_name
'Wang, Chengri'
'Yang, Xiaoping'
'Wang, Shiqing'
'Zhu, Ting'
'Bo, Le'
'Zhang, Lijie'
'Chen, Hongfen'
'Jiang, Dongmei'
'Dong, Xiaomei'
'Huang, Shaoming'

_publ_section_title
;
 Anion dependent self-assembly of drum-like 30- and 32-metal Cd--Ln
 nanoclusters: visible and NIR luminescent sensing of metal cations
;
_journal_issue 4
_journal_name_full 'Journal of Materials Chemistry C'
_journal_page_first 865
_journal_paper_doi 10.1039/C7TC04101B
_journal_volume 6
_journal_year 2018
_chemical_formula_moiety 'C372 H484 Cd24 N24 O144 Sm8'
_chemical_formula_sum 'C372 H484 Cd24 N24 O144 Sm8'
_chemical_formula_weight 11496.23
_chemical_name_systematic Cluster-1
_chemical_properties_physical ', Heat-sensitive'
_space_group_IT_number 12
_space_group_name_Hall '-C 2y'
_space_group_name_H-M_alt 'C 1 2/m 1'
_symmetry_cell_setting monoclinic
_symmetry_space_group_name_H-M 'C 1 2/m 1'
_atom_sites_solution_hydrogens geom
_atom_sites_solution_primary direct
_atom_sites_solution_secondary difmap
_audit_creation_method SHELXL-97
_audit_update_record
;
2017-03-30 deposited with the CCDC.
2017-12-19 downloaded from the CCDC.
;
_cell_angle_alpha 90.00
_cell_angle_beta 127.812(2)
_cell_angle_gamma 90.00
_cell_formula_units_Z 2
_cell_length_a 41.098(4)
_cell_length_b 42.182(4)
_cell_length_c 26.733(2)
_cell_measurement_reflns_used 8970
_cell_measurement_temperature 190(1)
_cell_measurement_theta_max 27.2156
_cell_measurement_theta_min 1.2568
_cell_volume 36613(6)
_computing_cell_refinement 'Collect software, Nonius B.V. 1998'
_computing_data_collection 'Collect software, Nonius B.V. 1998'
_computing_data_reduction
;
DENZO and Scalepack (Otwinoski and Minor, 1997)
;
_computing_molecular_graphics 'XP SHELXTL/PC, Siemens Analytical'
_computing_structure_refinement 'XL SHELXTL/PC, Siemens Analytical'
_computing_structure_solution
;

SIR97 - Altomare A., Burla M.C., Camalli M., Cascarano G.L., Giacovazzo C., 
Guagliardi A., Moliterni A.G.G., Polidori G.,Spagna R.
;
_diffrn_ambient_temperature 190(1)
_diffrn_detector_area_resol_mean 13.6612
_diffrn_measured_fraction_theta_full 0.993
_diffrn_measured_fraction_theta_max 0.993
_diffrn_measurement_device_type 'Mercury2 (2x2 bin mode)'
_diffrn_measurement_method dtprofit.ref
_diffrn_radiation_monochromator graphite
_diffrn_radiation_source 'fine-focus sealed tube'
_diffrn_radiation_type MoK\a
_diffrn_radiation_wavelength 0.71073
_diffrn_reflns_av_R_equivalents 0.0000
_diffrn_reflns_av_sigmaI/netI 0.1098
_diffrn_reflns_limit_h_max 38
_diffrn_reflns_limit_h_min -48
_diffrn_reflns_limit_k_max 50
_diffrn_reflns_limit_k_min 0
_diffrn_reflns_limit_l_max 31
_diffrn_reflns_limit_l_min 0
_diffrn_reflns_number 32507
_diffrn_reflns_theta_full 25.00
_diffrn_reflns_theta_max 25.00
_diffrn_reflns_theta_min 1.25
_exptl_absorpt_coefficient_mu 1.362
_exptl_absorpt_correction_T_max 1.0000
_exptl_absorpt_correction_T_min 0.7215
_exptl_absorpt_correction_type multi-scan
_exptl_absorpt_process_details 'DENZO and Scalepack (Otwinoski and Minor, 1997)'
_exptl_crystal_colour Yellow
_exptl_crystal_density_diffrn 1.043
_exptl_crystal_density_method 'not measured'
_exptl_crystal_description Block
_exptl_crystal_F_000 11368
_exptl_crystal_preparation ', Luminescent'
_exptl_crystal_recrystallization_method 'Vapour deposition'
_exptl_crystal_size_max 0.18
_exptl_crystal_size_mid 0.15
_exptl_crystal_size_min 0.09
_refine_diff_density_max 7.970
_refine_diff_density_min -2.020
_refine_diff_density_rms 0.256
_refine_ls_extinction_method none
_refine_ls_goodness_of_fit_ref 1.125
_refine_ls_hydrogen_treatment constr
_refine_ls_matrix_type full
_refine_ls_number_parameters 1287
_refine_ls_number_reflns 32507
_refine_ls_number_restraints 902
_refine_ls_restrained_S_all 1.127
_refine_ls_R_factor_all 0.1833
_refine_ls_R_factor_gt 0.1194
_refine_ls_shift/su_max 0.001
_refine_ls_shift/su_mean 0.000
_refine_ls_structure_factor_coef Fsqd
_refine_ls_weighting_details 'calc w=1/[\s^2^(Fo^2^)+(0.2000P)^2^+0.0000P] where P=(Fo^2^+2Fc^2^)/3'
_refine_ls_weighting_scheme calc
_refine_ls_wR_factor_gt 0.2966
_refine_ls_wR_factor_ref 0.3541
_reflns_number_gt 16560
_reflns_number_total 32507
_reflns_threshold_expression >2sigma(I)
_cod_data_source_file c7tc04101b2.cif
_cod_data_source_block cluster-1
_cod_depositor_comments
;
The following automatic conversions were performed:

data item '_exptl_absorpt_correction_type' value 'Multi-scan' was
changed to 'multi-scan' in accordance with the
/home/saulius/struct/COD-crude-data/automatic-downloads/DataCite-retrospective/RSC/depositions/lib/dictionaries/cif_core.dic
dictionary named 'cif_core.dic' version 2.4.2 last updated on
2011-04-26.

data item '_symmetry_cell_setting' value 'Monoclinic' was changed to
'monoclinic' in accordance with the
/home/saulius/struct/COD-crude-data/automatic-downloads/DataCite-retrospective/RSC/depositions/lib/dictionaries/cif_core.dic
dictionary named 'cif_core.dic' version 2.4.2 last updated on
2011-04-26.

Automatic conversion script
Id: cif_fix_values 6909 2019-04-08 15:41:33Z antanas 
;
_cod_original_cell_volume 36612(6)
_cod_original_sg_symbol_H-M C2/m
_cod_database_code 7236950

loop_
_symmetry_equiv_pos_as_xyz
'x, y, z'
'-x, y, -z'
'x+1/2, y+1/2, z'
'-x+1/2, y+1/2, -z'
'-x, -y, -z'
'x, -y, z'
'-x+1/2, -y+1/2, -z'
'x+1/2, -y+1/2, z'

loop_
_atom_site_label
_atom_site_type_symbol
_atom_site_fract_x
_atom_site_fract_y
_atom_site_fract_z
_atom_site_U_iso_or_equiv
_atom_site_adp_type
_atom_site_occupancy
_atom_site_symmetry_multiplicity
_atom_site_calc_flag
_atom_site_refinement_flags
Sm1 Sm -0.20604(2) 0.356592(17) 0.89828(3) 0.0473(2) Uani 1 1 d U
Sm2 Sm -0.07836(2) 0.362646(17) 0.67991(3) 0.0454(2) Uani 1 1 d U
Cd1 Cd -0.11836(4) 0.36367(3) 1.07620(5) 0.0580(3) Uani 1 1 d U
Cd2 Cd -0.26201(3) 0.35098(3) 0.72693(5) 0.0523(3) Uani 1 1 d U
Cd3 Cd -0.24487(3) 0.28444(2) 0.66231(5) 0.0550(3) Uani 1 1 d U
Cd4 Cd -0.15894(3) 0.36339(2) 0.70805(5) 0.0469(3) Uani 1 1 d U
Cd5 Cd 0.02146(3) 0.35790(3) 0.70996(5) 0.0552(3) Uani 1 1 d U
Cd6 Cd 0.08134(5) 0.28914(4) 0.77753(7) 0.0886(5) Uani 1 1 d U
N1 N -0.1528(4) 0.3824(3) 1.1157(5) 0.055(3) Uani 1 1 d U
N2 N -0.2577(4) 0.3830(3) 0.9060(6) 0.058(3) Uani 1 1 d U
N3 N -0.3103(4) 0.3870(3) 0.6631(6) 0.058(3) Uani 1 1 d U
N4 N -0.2177(4) 0.3832(3) 0.6146(6) 0.056(3) Uani 1 1 d U
N5 N -0.1235(4) 0.3933(4) 0.5754(8) 0.084(4) Uani 1 1 d U
N6 N 0.0406(4) 0.3977(3) 0.6768(6) 0.069(3) Uani 1 1 d U
O1 O -0.2355(4) 0.3083(2) 0.9183(4) 0.075(3) Uani 1 1 d U
O2 O -0.1841(3) 0.3486(2) 0.9992(5) 0.059(2) Uani 1 1 d U
O3 O -0.3190(3) 0.3150(2) 0.7032(4) 0.058(2) Uani 1 1 d U
O4 O -0.2716(3) 0.3516(2) 0.8022(5) 0.064(3) Uani 1 1 d U
O5 O -0.2824(3) 0.2986(2) 0.5498(5) 0.061(3) Uani 1 1 d U
O6 O -0.2796(3) 0.3308(2) 0.6362(4) 0.056(2) Uani 1 1 d U
O7 O -0.1169(3) 0.3187(2) 0.5960(5) 0.061(3) Uani 1 1 d U
O8 O -0.1451(3) 0.3539(2) 0.6389(4) 0.049(2) Uani 1 1 d U
O9 O -0.0043(4) 0.3285(3) 0.6112(6) 0.083(3) Uani 1 1 d U
O10 O -0.0461(3) 0.3614(3) 0.6326(4) 0.063(3) Uani 1 1 d U
O11 O 0.1439(3) 0.3004(3) 0.7860(5) 0.077(3) Uani 1 1 d U
O12 O 0.0816(3) 0.3381(3) 0.7425(5) 0.065(3) Uani 1 1 d U
O13 O -0.0799(3) 0.3424(3) 1.0513(5) 0.071(3) Uani 1 1 d U
O14 O -0.1358(4) 0.3508(3) 0.9547(5) 0.072(3) Uani 1 1 d U
O15 O -0.1208(3) 0.4117(2) 1.0334(5) 0.062(3) Uani 1 1 d U
O16 O -0.1801(3) 0.4059(2) 0.9352(4) 0.050(2) Uani 1 1 d U
O17 O -0.1970(3) 0.3099(2) 0.8574(5) 0.066(3) Uani 1 1 d U
O18 O -0.2238(3) 0.3056(2) 0.7578(4) 0.055(2) Uani 1 1 d U
O19 O -0.2075(3) 0.3769(2) 0.8150(4) 0.056(2) Uani 1 1 d U
O20 O -0.1961(3) 0.3743(2) 0.7456(5) 0.060(3) Uani 1 1 d U
O21 O -0.2502(4) 0.2362(3) 0.7104(6) 0.087(4) Uani 1 1 d U
O22 O -0.2949(4) 0.2455(3) 0.6108(5) 0.079(3) Uani 1 1 d U
O23 O -0.1850(3) 0.3106(2) 0.6837(4) 0.051(2) Uani 1 1 d U
O24 O -0.1950(3) 0.2595(2) 0.6638(5) 0.063(3) Uani 1 1 d U
O25 O -0.1085(3) 0.3424(2) 0.8036(5) 0.062(3) Uani 1 1 d U
O26 O -0.0735(3) 0.3524(2) 0.7684(5) 0.063(3) Uani 1 1 d U
O27 O -0.1266(3) 0.4118(2) 0.7378(4) 0.055(2) Uani 1 1 d U
O28 O -0.0862(3) 0.4111(3) 0.7087(6) 0.072(3) Uani 1 1 d U
O29 O -0.0422(3) 0.3146(2) 0.7208(5) 0.062(3) Uani 1 1 d U
O30 O 0.0207(3) 0.3115(2) 0.7498(5) 0.069(3) Uani 1 1 d U
O31 O -0.0091(3) 0.3797(2) 0.7512(5) 0.064(3) Uani 1 1 d U
O32 O 0.0568(4) 0.3783(3) 0.8245(5) 0.065(3) Uani 1 1 d U
O33 O 0.0697(6) 0.2583(5) 0.6950(9) 0.146(6) Uani 1 1 d U
O34 O 0.0324(6) 0.2387(5) 0.7253(10) 0.145(6) Uani 1 1 d U
O35 O 0.1171(5) 0.2590(4) 0.8660(7) 0.117(5) Uani 1 1 d U
O36 O -0.1118(3) 0.3135(3) 1.1206(6) 0.079(3) Uani 1 1 d U
H36A H -0.1048 0.3134 1.1566 0.119 Uiso 1 1 calc R
C1 C -0.2545(5) 0.2814(4) 0.8810(8) 0.070(4) Uani 1 1 d U
H1A H -0.2444 0.2629 0.9076 0.105 Uiso 1 1 calc R
H1B H -0.2486 0.2797 0.8515 0.105 Uiso 1 1 calc R
H1C H -0.2838 0.2830 0.8582 0.105 Uiso 1 1 calc R
C2 C -0.2361(5) 0.3121(4) 0.9688(7) 0.061(4) Uani 1 1 d U
C3 C -0.2610(6) 0.2946(5) 0.9812(9) 0.091(6) Uani 1 1 d U
H3A H -0.2778 0.2778 0.9555 0.109 Uiso 1 1 calc R
C4 C -0.2586(6) 0.3036(5) 1.0306(9) 0.085(5) Uani 1 1 d U
H4A H -0.2755 0.2939 1.0382 0.102 Uiso 1 1 calc R
C5 C -0.2318(5) 0.3271(4) 1.0714(8) 0.074(5) Uani 1 1 d U
H5A H -0.2308 0.3322 1.1061 0.088 Uiso 1 1 calc R
C6 C -0.2080(5) 0.3423(4) 1.0634(7) 0.059(4) Uani 1 1 d U
C7 C -0.2063(5) 0.3354(3) 1.0145(7) 0.058(4) Uani 1 1 d U
C8 C -0.1834(4) 0.3663(3) 1.1092(5) 0.046(3) Uani 1 1 d U
H8A H -0.1890 0.3712 1.1371 0.055 Uiso 1 1 calc R
C9 C -0.1349(5) 0.4100(3) 1.1575(7) 0.057(4) Uani 1 1 d U
H9A H -0.1051 0.4086 1.1836 0.069 Uiso 1 1 calc R
H9B H -0.1425 0.4096 1.1854 0.069 Uiso 1 1 calc R
C10 C -0.1483(5) 0.4404(4) 1.1228(7) 0.070(4) Uani 1 1 d U
H10A H -0.1781 0.4412 1.0961 0.084 Uiso 1 1 calc R
H10B H -0.1406 0.4404 1.0950 0.084 Uiso 1 1 calc R
C11 C -0.1319(5) 0.4697(3) 1.1615(6) 0.056(4) Uani 1 1 d U
H11A H -0.1021 0.4699 1.1860 0.068 Uiso 1 1 calc R
H11B H -0.1381 0.4694 1.1910 0.068 Uiso 1 1 calc R
C12 C -0.1491(7) 0.5000 1.1227(9) 0.062(5) Uani 1 2 d SU
H12B H -0.1434 0.5000 1.0925 0.093 Uiso 1 2 calc SR
H12C H -0.1787 0.5000 1.0989 0.093 Uiso 1 2 calc SR
C13 C -0.3458(6) 0.2938(5) 0.6447(10) 0.102(6) Uani 1 1 d U
H13A H -0.3583 0.2775 0.6530 0.153 Uiso 1 1 calc R
H13B H -0.3291 0.2842 0.6350 0.153 Uiso 1 1 calc R
H13C H -0.3670 0.3064 0.6093 0.153 Uiso 1 1 calc R
C14 C -0.3310(5) 0.3201(4) 0.7408(8) 0.068(4) Uani 1 1 d U
C15 C -0.3646(6) 0.3063(5) 0.7327(8) 0.081(5) Uani 1 1 d U
H15A H -0.3807 0.2922 0.6992 0.097 Uiso 1 1 calc R
C16 C -0.3754(7) 0.3122(5) 0.7709(10) 0.115(7) Uani 1 1 d DU
H16A H -0.3968 0.3014 0.7660 0.138 Uiso 1 1 calc R
C17 C -0.3518(6) 0.3363(5) 0.8198(9) 0.094(6) Uani 1 1 d DU
H17A H -0.3610 0.3436 0.8420 0.113 Uiso 1 1 calc R
C18 C -0.3141(5) 0.3491(4) 0.8342(9) 0.075(5) Uani 1 1 d U
C19 C -0.3044(4) 0.3399(3) 0.7942(7) 0.054(3) Uani 1 1 d U
C20 C -0.2944(5) 0.3725(4) 0.8806(8) 0.068(4) Uani 1 1 d U
H20A H -0.3086 0.3812 0.8942 0.081 Uiso 1 1 calc R
C21 C -0.2447(5) 0.4095(3) 0.9501(6) 0.055(3) Uani 1 1 d U
H21A H -0.2150 0.4094 0.9819 0.066 Uiso 1 1 calc R
H21B H -0.2571 0.4075 0.9714 0.066 Uiso 1 1 calc R
C22 C -0.2585(4) 0.4402(3) 0.9127(7) 0.056(4) Uani 1 1 d U
H22A H -0.2485 0.4406 0.8880 0.067 Uiso 1 1 calc R
H22B H -0.2884 0.4405 0.8833 0.067 Uiso 1 1 calc R
C23 C -0.2439(5) 0.4701(3) 0.9529(6) 0.057(4) Uani 1 1 d U
H23A H -0.2559 0.4708 0.9748 0.068 Uiso 1 1 calc R
H23B H -0.2142 0.4691 0.9847 0.068 Uiso 1 1 calc R
C24 C -0.2549(6) 0.5000 0.9154(9) 0.054(5) Uani 1 2 d SU
H24B H -0.2843 0.5000 0.8813 0.081 Uiso 1 2 calc SR
H24C H -0.2411 0.5000 0.8963 0.081 Uiso 1 2 calc SR
C25 C -0.2934(3) 0.2763(3) 0.5018(5) 0.033(2) Uani 1 1 d DU
H25A H -0.3013 0.2874 0.4644 0.050 Uiso 1 1 calc R
H25B H -0.3160 0.2636 0.4919 0.050 Uiso 1 1 calc R
H25C H -0.2703 0.2629 0.5165 0.050 Uiso 1 1 calc R
C26 C -0.3111(4) 0.3223(3) 0.5275(6) 0.052(3) Uani 1 1 d U
C27 C -0.3387(5) 0.3323(4) 0.4661(7) 0.067(4) Uani 1 1 d DU
H27A H -0.3413 0.3210 0.4339 0.081 Uiso 1 1 calc R
C28 C -0.3620(7) 0.3579(5) 0.4516(11) 0.104(7) Uani 1 1 d U
H28A H -0.3788 0.3652 0.4100 0.125 Uiso 1 1 calc R
C29 C -0.3616(6) 0.3735(5) 0.4963(9) 0.085(5) Uani 1 1 d U
H29A H -0.3801 0.3900 0.4837 0.102 Uiso 1 1 calc R
C30 C -0.3350(5) 0.3658(3) 0.5589(8) 0.064(4) Uani 1 1 d U
C31 C -0.3097(4) 0.3427(4) 0.5720(7) 0.056(4) Uani 1 1 d U
C32 C -0.3343(5) 0.3866(4) 0.6016(8) 0.066(4) Uani 1 1 d U
H32A H -0.3542 0.4024 0.5823 0.079 Uiso 1 1 calc R
C33 C -0.3181(4) 0.4136(3) 0.6918(7) 0.053(3) Uani 1 1 d U
H33A H -0.3116 0.4069 0.7317 0.063 Uiso 1 1 calc R
H33B H -0.3469 0.4197 0.6636 0.063 Uiso 1 1 calc R
C34 C -0.2912(5) 0.4418(4) 0.7028(8) 0.073(4) Uani 1 1 d U
H34A H -0.2964 0.4475 0.6633 0.088 Uiso 1 1 calc R
H34B H -0.2624 0.4360 0.7330 0.088 Uiso 1 1 calc R
C35 C -0.3002(6) 0.4705(4) 0.7281(9) 0.079(5) Uani 1 1 d U
H35A H -0.3297 0.4723 0.7052 0.094 Uiso 1 1 calc R
H35B H -0.2876 0.4671 0.7724 0.094 Uiso 1 1 calc R
C36 C -0.2846(7) 0.5000 0.7215(11) 0.063(5) Uani 1 2 d SU
H36C H -0.2549 0.5000 0.7529 0.094 Uiso 1 2 calc SR
H36D H -0.2908 0.5000 0.6802 0.094 Uiso 1 2 calc SR
C37 C -0.1002(5) 0.2937(4) 0.5810(8) 0.073(4) Uani 1 1 d U
H37A H -0.1189 0.2761 0.5629 0.110 Uiso 1 1 calc R
H37B H -0.0742 0.2870 0.6189 0.110 Uiso 1 1 calc R
H37C H -0.0964 0.3014 0.5511 0.110 Uiso 1 1 calc R
C38 C -0.1591(5) 0.3215(4) 0.5572(7) 0.058(4) Uani 1 1 d U
C39 C -0.1856(5) 0.3075(4) 0.4993(7) 0.072(4) Uani 1 1 d U
H39A H -0.1752 0.2934 0.4855 0.086 Uiso 1 1 calc R
C40 C -0.2266(5) 0.3135(4) 0.4612(7) 0.065(4) Uani 1 1 d U
H40A H -0.2441 0.3043 0.4214 0.078 Uiso 1 1 calc R
C41 C -0.2417(5) 0.3339(3) 0.4833(7) 0.056(4) Uani 1 1 d U
H41A H -0.2700 0.3370 0.4592 0.067 Uiso 1 1 calc R
C42 C -0.2152(4) 0.3502(3) 0.5414(5) 0.041(3) Uani 1 1 d U
C43 C -0.2353(5) 0.3714(3) 0.5591(7) 0.053(3) Uani 1 1 d U
H43A H -0.2627 0.3766 0.5277 0.064 Uiso 1 1 calc R
C44 C -0.2412(4) 0.4094(3) 0.6159(6) 0.047(3) Uani 1 1 d U
H44A H -0.2406 0.4073 0.6525 0.057 Uiso 1 1 calc R
H44B H -0.2697 0.4088 0.5781 0.057 Uiso 1 1 calc R
C45 C -0.2219(4) 0.4397(3) 0.6188(7) 0.056(4) Uani 1 1 d U
H45A H -0.2232 0.4414 0.5813 0.068 Uiso 1 1 calc R
H45B H -0.1930 0.4392 0.6553 0.068 Uiso 1 1 calc R
C46 C -0.2417(5) 0.4699(4) 0.6231(8) 0.074(4) Uani 1 1 d U
H46A H -0.2713 0.4687 0.5906 0.088 Uiso 1 1 calc R
H46B H -0.2363 0.4700 0.6639 0.088 Uiso 1 1 calc R
C47 C -0.2267(7) 0.5000 0.6156(11) 0.062(5) Uani 1 2 d SU
H47B H -0.2337 0.5000 0.5737 0.093 Uiso 1 2 calc SR
H47C H -0.1969 0.5000 0.6460 0.093 Uiso 1 2 calc SR
C48 C 0.0246(7) 0.3096(6) 0.6031(11) 0.110(7) Uani 1 1 d U
H48A H 0.0086 0.2997 0.5622 0.166 Uiso 1 1 calc R
H48B H 0.0389 0.2936 0.6354 0.166 Uiso 1 1 calc R
H48C H 0.0442 0.3237 0.6067 0.166 Uiso 1 1 calc R
C49 C -0.0393(7) 0.3395(6) 0.5603(11) 0.102(6) Uani 1 1 d U
C50 C -0.0595(6) 0.3301(5) 0.4934(9) 0.089(5) Uani 1 1 d U
H50A H -0.0454 0.3161 0.4859 0.107 Uiso 1 1 calc R
C51 C -0.0950(8) 0.3398(6) 0.4454(12) 0.116(7) Uani 1 1 d U
H51A H -0.1058 0.3332 0.4047 0.139 Uiso 1 1 calc R
C52 C -0.1159(7) 0.3592(5) 0.4544(8) 0.099(6) Uani 1 1 d DU
H52A H -0.1400 0.3685 0.4199 0.118 Uiso 1 1 calc R
C53 C -0.1014(5) 0.3664(4) 0.5185(7) 0.072(4) Uani 1 1 d DU
C54 C -0.0627(4) 0.3570(4) 0.5715(7) 0.054(3) Uani 1 1 d U
C55 C -0.1277(6) 0.3879(5) 0.5261(10) 0.094(6) Uani 1 1 d U
H55A H -0.1493 0.3982 0.4897 0.113 Uiso 1 1 calc R
C56 C -0.1522(7) 0.4186(5) 0.5694(12) 0.119(8) Uani 1 1 d DU
H56A H -0.1614 0.4124 0.5938 0.143 Uiso 1 1 calc R
H56B H -0.1762 0.4206 0.5254 0.143 Uiso 1 1 calc R
C57 C -0.1294(10) 0.4511(6) 0.5940(18) 0.26(2) Uani 1 1 d DU
H57B H -0.1207 0.4565 0.6358 0.395 Uiso 1 1 calc R
H57C H -0.1064 0.4527 0.5925 0.395 Uiso 1 1 calc R
C58 C -0.1680(12) 0.4695(7) 0.540(2) 0.268 Uiso 1 1 d D
H58A H -0.1892 0.4712 0.5457 0.321 Uiso 1 1 calc R
H58B H -0.1795 0.4618 0.4982 0.321 Uiso 1 1 calc R
C59 C -0.1415(19) 0.5000 0.559(3) 0.253 Uiso 1 2 d SD
H59B H -0.1286 0.5000 0.5388 0.379 Uiso 1 2 calc SR
H59C H -0.1198 0.5000 0.6047 0.379 Uiso 1 2 calc SR
C60 C 0.1725(8) 0.2760(5) 0.7992(12) 0.135(9) Uani 1 1 d DU
H60A H 0.1995 0.2850 0.8210 0.203 Uiso 1 1 calc R
H60B H 0.1641 0.2667 0.7601 0.203 Uiso 1 1 calc R
H60C H 0.1729 0.2600 0.8251 0.203 Uiso 1 1 calc R
C61 C 0.1410(5) 0.3281(4) 0.7549(8) 0.069(4) Uani 1 1 d U
C62 C 0.1725(5) 0.3370(4) 0.7511(8) 0.075(5) Uani 1 1 d DU
H62A H 0.1953 0.3239 0.7685 0.090 Uiso 1 1 calc R
C63 C 0.1702(6) 0.3639(5) 0.7230(9) 0.086(5) Uani 1 1 d U
H63A H 0.1910 0.3699 0.7206 0.103 Uiso 1 1 calc R
C64 C 0.1360(6) 0.3826(5) 0.6977(8) 0.084(5) Uani 1 1 d U
H64A H 0.1343 0.4011 0.6772 0.100 Uiso 1 1 calc R
C65 C 0.1025(5) 0.3759(4) 0.7002(8) 0.074(5) Uani 1 1 d U
C66 C 0.1079(5) 0.3480(4) 0.7328(7) 0.057(4) Uani 1 1 d U
C67 C 0.0721(5) 0.3977(4) 0.6772(7) 0.066(4) Uani 1 1 d U
H67A H 0.0744 0.4155 0.6588 0.080 Uiso 1 1 calc R
C68 C 0.0127(6) 0.4238(4) 0.6467(8) 0.086(5) Uani 1 1 d DU
H68A H -0.0146 0.4157 0.6138 0.103 Uiso 1 1 calc R
H68B H 0.0209 0.4370 0.6264 0.103 Uiso 1 1 calc R
C69 C 0.0105(6) 0.4445(4) 0.6914(8) 0.085(5) Uani 1 1 d DU
H69A H 0.0087 0.4303 0.7181 0.102 Uiso 1 1 calc R
H69B H 0.0367 0.4554 0.7189 0.102 Uiso 1 1 calc R
C70 C -0.0218(6) 0.4686(4) 0.6674(11) 0.108(7) Uani 1 1 d DU
H70A H -0.0347 0.4667 0.6878 0.130 Uiso 1 1 calc R
H70B H -0.0427 0.4666 0.6220 0.130 Uiso 1 1 calc R
C71 C 0.0012(10) 0.5000 0.6841(18) 0.140(13) Uani 1 2 d SDU
H71B H 0.0229 0.5000 0.7295 0.210 Uiso 1 2 calc SR
H71C H 0.0146 0.5000 0.6643 0.210 Uiso 1 2 calc SR
C72 C -0.0776(6) 0.3308(5) 0.9681(9) 0.087(5) Uani 1 1 d U
H72A H -0.0955 0.3322 0.9227 0.131 Uiso 1 1 calc R
H72B H -0.0695 0.3092 0.9807 0.131 Uiso 1 1 calc R
H72C H -0.0536 0.3436 0.9851 0.131 Uiso 1 1 calc R
C73 C -0.0994(5) 0.3423(4) 0.9922(8) 0.064(4) Uani 1 1 d U
C74 C -0.1472(5) 0.4568(3) 0.9632(7) 0.065(4) Uani 1 1 d U
H74A H -0.1225 0.4664 0.9992 0.097 Uiso 1 1 calc R
H74B H -0.1708 0.4680 0.9534 0.097 Uiso 1 1 calc R
H74C H -0.1470 0.4577 0.9275 0.097 Uiso 1 1 calc R
C75 C -0.1492(4) 0.4221(3) 0.9783(6) 0.044(3) Uani 1 1 d U
C76 C -0.1442(5) 0.3996(4) 0.8440(7) 0.063(4) Uani 1 1 d U
H76A H -0.1303 0.4012 0.8255 0.094 Uiso 1 1 calc R
H76B H -0.1272 0.3883 0.8832 0.094 Uiso 1 1 calc R
H76C H -0.1495 0.4205 0.8516 0.094 Uiso 1 1 calc R
C77 C -0.1833(4) 0.3827(3) 0.8004(6) 0.048(3) Uani 1 1 d U
C78 C -0.1623(4) 0.2771(4) 0.8306(6) 0.051(3) Uani 1 1 d U
H78A H -0.1430 0.2729 0.8751 0.077 Uiso 1 1 calc R
H78B H -0.1486 0.2879 0.8166 0.077 Uiso 1 1 calc R
H78C H -0.1736 0.2575 0.8080 0.077 Uiso 1 1 calc R
C79 C -0.1952(4) 0.2969(3) 0.8186(7) 0.055(3) Uani 1 1 d U
C80 C -0.3051(6) 0.2008(4) 0.6511(8) 0.084(5) Uani 1 1 d U
H80A H -0.2910 0.1908 0.6917 0.125 Uiso 1 1 calc R
H80B H -0.3061 0.1866 0.6222 0.125 Uiso 1 1 calc R
H80C H -0.3326 0.2062 0.6353 0.125 Uiso 1 1 calc R
C81 C -0.2833(6) 0.2295(4) 0.6573(8) 0.067(4) Uani 1 1 d U
C82 C -0.1321(5) 0.2803(3) 0.6965(6) 0.059(4) Uani 1 1 d U
H82A H -0.1297 0.2932 0.6692 0.088 Uiso 1 1 calc R
H82B H -0.1273 0.2585 0.6924 0.088 Uiso 1 1 calc R
H82C H -0.1120 0.2870 0.7396 0.088 Uiso 1 1 calc R
C83 C -0.1729(4) 0.2837(3) 0.6788(6) 0.050(3) Uani 1 1 d U
C84 C -0.0354(6) 0.3320(5) 0.8758(8) 0.086(5) Uani 1 1 d U
H84A H -0.0119 0.3337 0.8762 0.129 Uiso 1 1 calc R
H84B H -0.0391 0.3103 0.8821 0.129 Uiso 1 1 calc R
H84C H -0.0310 0.3448 0.9092 0.129 Uiso 1 1 calc R
C85 C -0.0738(5) 0.3436(4) 0.8121(7) 0.064(4) Uani 1 1 d U
C86 C -0.0883(7) 0.4597(5) 0.7503(12) 0.121(8) Uani 1 1 d U
H86A H -0.0692 0.4656 0.7425 0.181 Uiso 1 1 calc R
H86B H -0.0756 0.4624 0.7944 0.181 Uiso 1 1 calc R
H86C H -0.1123 0.4729 0.7256 0.181 Uiso 1 1 calc R
C87 C -0.1011(5) 0.4241(4) 0.7312(9) 0.075(5) Uani 1 1 d U
C88 C 0.0069(6) 0.2798(5) 0.8064(8) 0.097(6) Uani 1 1 d DU
H88A H -0.0148 0.2747 0.8091 0.146 Uiso 1 1 calc R
H88B H 0.0295 0.2891 0.8455 0.146 Uiso 1 1 calc R
H88C H 0.0160 0.2608 0.7986 0.146 Uiso 1 1 calc R
C89 C -0.0091(6) 0.3030(4) 0.7525(7) 0.067(4) Uani 1 1 d DU
C90 C 0.0171(5) 0.4006(4) 0.8535(8) 0.074(4) Uani 1 1 d U
H90A H 0.0434 0.4029 0.8943 0.110 Uiso 1 1 calc R
H90B H -0.0005 0.3876 0.8573 0.110 Uiso 1 1 calc R
H90C H 0.0047 0.4211 0.8377 0.110 Uiso 1 1 calc R
C91 C 0.0227(5) 0.3853(3) 0.8079(7) 0.056(4) Uani 1 1 d U
C92 C 0.0258(7) 0.2166(6) 0.6384(11) 0.120(8) Uani 1 1 d DU
H92A H 0.0138 0.1988 0.6443 0.180 Uiso 1 1 calc R
H92B H 0.0480 0.2094 0.6386 0.180 Uiso 1 1 calc R
H92C H 0.0052 0.2266 0.5987 0.180 Uiso 1 1 calc R
C93 C 0.0423(9) 0.2405(6) 0.6926(12) 0.131(9) Uani 1 1 d DU
C94 C 0.1399(6) 0.2749(5) 0.9704(8) 0.100(6) Uani 1 1 d DU
H94A H 0.1643 0.2872 0.9994 0.151 Uiso 1 1 calc R
H94B H 0.1468 0.2528 0.9761 0.151 Uiso 1 1 calc R
H94C H 0.1203 0.2788 0.9782 0.151 Uiso 1 1 calc R
C95 C 0.1210(6) 0.2846(5) 0.9022(9) 0.098(6) Uani 1 1 d DU
C96 C -0.1729(4) 0.3420(3) 0.5829(6) 0.047(3) Uani 1 1 d U

loop_
_atom_site_aniso_label
_atom_site_aniso_U_11
_atom_site_aniso_U_22
_atom_site_aniso_U_33
_atom_site_aniso_U_23
_atom_site_aniso_U_13
_atom_site_aniso_U_12
Sm1 0.0628(5) 0.0472(4) 0.0437(4) -0.0017(3) 0.0387(4) 0.0002(3)
Sm2 0.0542(4) 0.0492(4) 0.0510(4) -0.0013(3) 0.0416(4) -0.0019(3)
Cd1 0.0682(7) 0.0694(7) 0.0474(6) 0.0000(5) 0.0411(6) 0.0034(5)
Cd2 0.0611(7) 0.0544(6) 0.0511(6) -0.0061(5) 0.0394(5) -0.0024(5)
Cd3 0.0701(7) 0.0486(6) 0.0619(6) -0.0122(5) 0.0484(6) -0.0104(5)
Cd4 0.0584(6) 0.0461(6) 0.0513(6) -0.0064(4) 0.0413(5) -0.0034(4)
Cd5 0.0602(7) 0.0642(7) 0.0603(6) -0.0062(5) 0.0467(6) 0.0021(5)
Cd6 0.1049(11) 0.0793(9) 0.1011(11) 0.0030(8) 0.0730(10) 0.0135(8)
N1 0.065(6) 0.051(6) 0.047(5) -0.004(5) 0.033(5) -0.009(5)
N2 0.065(6) 0.053(6) 0.056(6) 0.007(5) 0.038(5) 0.005(5)
N3 0.056(6) 0.063(6) 0.061(6) -0.005(5) 0.039(5) -0.003(5)
N4 0.080(7) 0.038(5) 0.062(6) -0.001(5) 0.049(5) 0.001(5)
N5 0.069(7) 0.102(8) 0.090(8) 0.014(6) 0.053(6) -0.004(6)
N6 0.074(7) 0.058(6) 0.070(7) 0.004(5) 0.043(6) 0.001(5)
O1 0.108(7) 0.061(6) 0.047(5) 0.009(4) 0.043(5) -0.001(5)
O2 0.070(5) 0.062(5) 0.059(5) -0.003(4) 0.046(5) -0.005(4)
O3 0.059(5) 0.051(5) 0.058(5) -0.007(4) 0.033(4) -0.009(4)
O4 0.082(6) 0.066(5) 0.054(5) -0.007(4) 0.047(5) -0.010(5)
O5 0.075(6) 0.057(5) 0.062(5) -0.004(4) 0.049(5) 0.002(5)
O6 0.070(5) 0.062(5) 0.046(5) -0.006(4) 0.041(4) 0.001(4)
O7 0.064(6) 0.064(5) 0.069(5) -0.006(4) 0.048(5) 0.008(4)
O8 0.060(5) 0.041(4) 0.052(5) -0.003(4) 0.037(4) -0.007(4)
O9 0.096(7) 0.104(7) 0.087(6) -0.015(5) 0.076(6) -0.004(6)
O10 0.065(5) 0.094(6) 0.043(4) 0.007(4) 0.040(4) -0.005(5)
O11 0.075(6) 0.074(6) 0.080(6) -0.003(5) 0.048(5) 0.017(5)
O12 0.068(5) 0.073(6) 0.071(5) -0.007(5) 0.050(5) 0.008(5)
O13 0.076(6) 0.082(6) 0.068(6) 0.003(5) 0.051(5) 0.014(5)
O14 0.081(6) 0.073(6) 0.064(6) -0.005(5) 0.045(5) -0.001(5)
O15 0.070(6) 0.071(6) 0.054(5) -0.003(4) 0.043(5) 0.002(5)
O16 0.061(5) 0.036(4) 0.050(5) 0.001(4) 0.033(4) -0.006(4)
O17 0.090(6) 0.050(5) 0.058(5) -0.011(4) 0.045(5) 0.010(5)
O18 0.070(5) 0.057(5) 0.053(5) -0.003(4) 0.045(4) 0.004(4)
O19 0.067(5) 0.065(5) 0.055(5) -0.008(4) 0.047(4) 0.003(4)
O20 0.075(6) 0.060(5) 0.064(5) -0.010(4) 0.053(5) 0.008(4)
O21 0.081(6) 0.085(7) 0.090(7) -0.003(5) 0.051(5) -0.031(5)
O22 0.100(7) 0.076(6) 0.080(6) -0.005(5) 0.065(5) -0.023(5)
O23 0.055(5) 0.054(5) 0.051(5) 0.001(4) 0.036(4) -0.006(4)
O24 0.072(6) 0.058(5) 0.085(6) -0.008(5) 0.061(5) -0.007(4)
O25 0.068(6) 0.070(6) 0.059(5) -0.011(4) 0.046(5) 0.001(5)
O26 0.082(6) 0.071(6) 0.067(5) -0.004(4) 0.061(5) -0.013(5)
O27 0.065(5) 0.050(5) 0.066(5) -0.020(4) 0.049(4) -0.009(4)
O28 0.068(6) 0.065(6) 0.097(7) -0.005(5) 0.057(5) 0.005(5)
O29 0.072(6) 0.056(5) 0.068(5) 0.001(4) 0.048(5) -0.002(5)
O30 0.070(6) 0.048(5) 0.087(6) 0.003(5) 0.046(5) 0.009(4)
O31 0.065(5) 0.062(5) 0.077(6) -0.006(5) 0.050(5) -0.004(4)
O32 0.083(6) 0.072(6) 0.056(5) 0.000(4) 0.052(5) 0.005(5)
O33 0.146(9) 0.140(10) 0.145(10) -0.010(7) 0.085(7) -0.003(8)
O34 0.152(10) 0.151(10) 0.156(10) -0.007(8) 0.107(8) 0.011(7)
O35 0.129(8) 0.094(8) 0.105(8) -0.014(6) 0.060(6) 0.025(6)
O36 0.082(6) 0.081(7) 0.079(6) 0.008(5) 0.052(5) 0.002(5)
C1 0.088(8) 0.066(8) 0.070(7) -0.011(6) 0.055(6) -0.029(6)
C2 0.074(7) 0.067(7) 0.057(7) 0.002(6) 0.048(6) -0.015(6)
C3 0.100(9) 0.077(9) 0.086(9) -0.001(7) 0.051(7) -0.001(7)
C4 0.097(9) 0.084(9) 0.079(8) 0.011(7) 0.057(7) -0.008(7)
C5 0.086(8) 0.084(9) 0.067(7) 0.006(6) 0.055(7) 0.005(7)
C6 0.064(7) 0.058(7) 0.063(7) -0.014(6) 0.043(6) -0.001(6)
C7 0.073(7) 0.044(6) 0.055(7) 0.003(5) 0.038(6) -0.006(6)
C8 0.057(5) 0.050(5) 0.026(4) 0.004(3) 0.024(3) 0.004(4)
C9 0.072(7) 0.055(7) 0.061(7) -0.001(6) 0.049(6) 0.004(6)
C10 0.079(8) 0.070(8) 0.058(7) -0.011(6) 0.041(6) 0.004(6)
C11 0.067(7) 0.052(7) 0.051(6) 0.008(5) 0.037(6) 0.009(6)
C12 0.077(9) 0.049(8) 0.051(8) 0.000 0.035(7) 0.000
C13 0.097(9) 0.102(10) 0.113(10) -0.008(8) 0.068(8) -0.016(7)
C14 0.080(8) 0.060(7) 0.072(7) -0.004(6) 0.051(6) -0.010(6)
C15 0.088(9) 0.086(9) 0.079(8) -0.017(7) 0.057(7) -0.014(7)
C16 0.116(10) 0.131(11) 0.121(11) -0.003(8) 0.084(8) -0.017(8)
C17 0.100(9) 0.094(9) 0.098(9) -0.017(7) 0.065(7) -0.012(7)
C18 0.069(8) 0.061(8) 0.098(9) 0.006(7) 0.054(7) -0.007(6)
C19 0.049(6) 0.042(6) 0.075(7) 0.000(6) 0.040(6) -0.007(5)
C20 0.068(8) 0.067(8) 0.071(8) 0.012(6) 0.043(6) 0.018(6)
C21 0.069(7) 0.062(7) 0.045(6) -0.002(5) 0.041(6) -0.001(6)
C22 0.054(7) 0.055(7) 0.062(7) 0.004(6) 0.037(6) 0.005(5)
C23 0.064(7) 0.055(7) 0.052(6) 0.006(5) 0.037(6) 0.001(6)
C24 0.062(9) 0.045(8) 0.051(8) 0.000 0.033(7) 0.000
C25 0.039(4) 0.040(4) 0.034(4) -0.019(3) 0.029(3) -0.006(3)
C26 0.059(7) 0.050(6) 0.053(6) -0.006(5) 0.038(6) -0.023(5)
C27 0.065(7) 0.071(8) 0.059(7) -0.004(6) 0.033(6) -0.010(6)
C28 0.113(10) 0.111(10) 0.089(9) 0.005(8) 0.062(8) 0.009(8)
C29 0.075(8) 0.102(9) 0.091(9) -0.008(7) 0.058(7) 0.007(7)
C30 0.074(8) 0.040(6) 0.072(8) -0.009(6) 0.042(6) 0.003(6)
C31 0.045(6) 0.076(8) 0.063(7) -0.020(6) 0.042(6) -0.012(6)
C32 0.059(7) 0.069(8) 0.066(7) -0.001(6) 0.037(6) 0.001(6)
C33 0.062(7) 0.037(6) 0.066(7) -0.003(5) 0.042(6) 0.006(5)
C34 0.073(8) 0.075(8) 0.077(8) -0.006(6) 0.049(6) 0.007(6)
C35 0.090(8) 0.074(8) 0.084(8) -0.001(7) 0.059(7) 0.000(7)
C36 0.062(9) 0.073(10) 0.069(9) 0.000 0.047(7) 0.000
C37 0.064(7) 0.084(8) 0.085(8) -0.018(7) 0.053(6) 0.002(6)
C38 0.067(7) 0.058(7) 0.052(6) -0.004(6) 0.038(6) 0.000(6)
C39 0.085(8) 0.077(8) 0.059(7) 0.009(6) 0.047(6) 0.007(7)
C40 0.076(8) 0.070(8) 0.056(7) -0.010(6) 0.044(6) -0.004(6)
C41 0.054(7) 0.059(7) 0.064(7) 0.004(6) 0.040(6) -0.007(5)
C42 0.036(6) 0.061(6) 0.035(5) -0.014(5) 0.026(5) 0.000(5)
C43 0.057(7) 0.041(6) 0.070(7) 0.011(5) 0.043(6) 0.002(5)
C44 0.051(6) 0.045(6) 0.050(6) -0.001(5) 0.034(5) 0.000(5)
C45 0.058(7) 0.055(7) 0.065(7) -0.004(6) 0.042(6) -0.002(5)
C46 0.077(8) 0.064(8) 0.079(8) 0.001(6) 0.048(6) -0.002(6)
C47 0.067(9) 0.063(9) 0.071(9) 0.000 0.050(7) 0.000
C48 0.108(10) 0.147(12) 0.109(10) -0.023(8) 0.083(8) 0.000(8)
C49 0.112(10) 0.111(10) 0.090(9) -0.026(7) 0.065(8) 0.004(8)
C50 0.087(9) 0.108(10) 0.093(9) -0.018(7) 0.065(7) -0.008(7)
C51 0.127(11) 0.115(11) 0.107(10) -0.006(8) 0.072(8) -0.009(8)
C52 0.094(9) 0.119(11) 0.095(9) 0.019(7) 0.064(8) -0.010(7)
C53 0.062(7) 0.092(9) 0.062(7) 0.004(6) 0.039(6) -0.029(6)
C54 0.059(5) 0.070(5) 0.053(5) 0.002(4) 0.045(4) -0.005(4)
C55 0.087(9) 0.103(10) 0.080(9) 0.027(7) 0.044(7) -0.024(7)
C56 0.120(11) 0.110(11) 0.129(11) 0.034(8) 0.078(8) -0.011(8)
C57 0.25(2) 0.26(2) 0.28(2) 0.009(10) 0.160(15) -0.005(10)
C60 0.135(12) 0.127(12) 0.136(12) 0.000(8) 0.079(9) 0.018(9)
C61 0.073(8) 0.079(8) 0.068(7) -0.014(6) 0.049(6) 0.007(6)
C62 0.075(8) 0.089(9) 0.076(8) -0.018(7) 0.054(7) -0.001(7)
C63 0.082(9) 0.102(10) 0.082(8) -0.011(7) 0.055(7) 0.008(7)
C64 0.095(9) 0.107(10) 0.066(7) 0.011(7) 0.057(7) 0.003(7)
C65 0.068(8) 0.086(9) 0.068(8) 0.017(6) 0.042(6) -0.016(6)
C66 0.060(7) 0.076(8) 0.054(6) 0.001(6) 0.044(6) 0.007(6)
C67 0.072(8) 0.074(8) 0.062(7) -0.006(6) 0.045(6) -0.005(6)
C68 0.093(9) 0.086(9) 0.074(8) 0.013(7) 0.049(7) 0.005(7)
C69 0.085(9) 0.072(8) 0.085(8) -0.003(7) 0.046(7) 0.018(7)
C70 0.101(10) 0.086(9) 0.106(10) 0.003(8) 0.046(7) 0.032(7)
C71 0.135(15) 0.132(16) 0.130(15) 0.000 0.069(11) 0.000
C72 0.087(9) 0.098(9) 0.083(8) -0.014(7) 0.056(7) 0.016(7)
C73 0.069(8) 0.068(8) 0.056(7) -0.011(6) 0.039(6) 0.001(6)
C74 0.075(8) 0.056(7) 0.070(7) 0.001(6) 0.048(6) -0.003(6)
C75 0.038(6) 0.043(6) 0.040(6) -0.008(5) 0.019(5) 0.007(5)
C76 0.069(7) 0.071(8) 0.061(7) -0.004(6) 0.046(6) -0.005(6)
C77 0.058(7) 0.044(6) 0.048(6) -0.009(5) 0.035(5) -0.008(5)
C78 0.039(6) 0.080(7) 0.053(6) -0.008(6) 0.038(5) 0.002(5)
C79 0.056(5) 0.064(5) 0.058(5) -0.022(4) 0.042(4) 0.002(4)
C80 0.096(9) 0.079(8) 0.073(8) -0.002(7) 0.051(7) -0.019(7)
C81 0.082(8) 0.072(8) 0.077(8) -0.007(6) 0.064(7) -0.011(6)
C82 0.074(8) 0.036(6) 0.039(6) 0.000(5) 0.020(5) -0.007(6)
C83 0.058(7) 0.044(6) 0.055(6) 0.002(5) 0.038(6) 0.001(5)
C84 0.087(9) 0.098(9) 0.083(8) 0.005(7) 0.058(7) 0.018(7)
C85 0.082(8) 0.068(8) 0.049(6) -0.007(6) 0.043(6) 0.016(6)
C86 0.114(10) 0.104(11) 0.140(11) -0.027(8) 0.075(8) 0.001(8)
C87 0.070(7) 0.071(8) 0.108(9) -0.011(7) 0.066(7) -0.001(6)
C88 0.092(9) 0.097(10) 0.103(9) 0.006(7) 0.060(7) -0.010(7)
C89 0.078(8) 0.073(8) 0.060(7) -0.005(6) 0.048(6) 0.004(7)
C90 0.086(8) 0.083(8) 0.071(7) -0.029(6) 0.058(7) -0.019(6)
C91 0.073(8) 0.050(7) 0.046(6) -0.012(5) 0.038(6) -0.003(6)
C92 0.109(11) 0.124(11) 0.113(11) -0.006(8) 0.061(8) 0.009(8)
C93 0.125(12) 0.122(12) 0.135(12) 0.008(9) 0.074(9) 0.003(9)
C94 0.089(9) 0.104(10) 0.097(9) -0.028(8) 0.052(7) 0.003(7)
C95 0.096(9) 0.090(10) 0.109(10) 0.006(8) 0.063(8) 0.000(7)
C96 0.059(7) 0.039(6) 0.047(6) -0.001(5) 0.035(5) -0.008(5)

loop_
_atom_type_symbol
_atom_type_description
_atom_type_scat_dispersion_real
_atom_type_scat_dispersion_imag
_atom_type_scat_source
C C 0.0033 0.0016 'International Tables Vol C Tables 4.2.6.8 and 6.1.1.4'
H H 0.0000 0.0000 'International Tables Vol C Tables 4.2.6.8 and 6.1.1.4'
N N 0.0061 0.0033 'International Tables Vol C Tables 4.2.6.8 and 6.1.1.4'
O O 0.0106 0.0060 'International Tables Vol C Tables 4.2.6.8 and 6.1.1.4'
Cd Cd -0.8075 1.2024 'International Tables Vol C Tables 4.2.6.8 and 6.1.1.4'
Sm Sm -0.1638 3.4418 'International Tables Vol C Tables 4.2.6.8 and 6.1.1.4'

loop_
_geom_angle_atom_site_label_1
_geom_angle_atom_site_label_2
_geom_angle_atom_site_label_3
_geom_angle
_geom_angle_site_symmetry_1
_geom_angle_site_symmetry_3
O16 Sm1 O2 83.2(3) . .
O16 Sm1 O14 75.3(4) . .
O2 Sm1 O14 77.4(4) . .
O16 Sm1 O4 118.7(3) . .
O2 Sm1 O4 130.0(4) . .
O14 Sm1 O4 148.1(4) . .
O16 Sm1 O19 79.0(3) . .
O2 Sm1 O19 159.0(3) . .
O14 Sm1 O19 87.3(4) . .
O4 Sm1 O19 69.3(3) . .
O16 Sm1 O17 142.2(4) . .
O2 Sm1 O17 111.1(3) . .
O14 Sm1 O17 74.2(4) . .
O4 Sm1 O17 79.7(4) . .
O19 Sm1 O17 77.8(3) . .
O16 Sm1 N2 75.7(4) . .
O2 Sm1 N2 73.2(4) . .
O14 Sm1 N2 140.7(4) . .
O4 Sm1 N2 70.5(4) . .
O19 Sm1 N2 112.5(3) . .
O17 Sm1 N2 141.2(4) . .
O16 Sm1 O1 141.9(3) . .
O2 Sm1 O1 62.4(3) . .
O14 Sm1 O1 109.7(4) . .
O4 Sm1 O1 77.7(3) . .
O19 Sm1 O1 137.7(3) . .
O17 Sm1 O1 70.7(4) . .
N2 Sm1 O1 78.9(4) . .
O16 Sm1 Cd2 111.8(2) . .
O2 Sm1 Cd2 163.3(2) . .
O14 Sm1 Cd2 112.6(3) . .
O4 Sm1 Cd2 36.8(2) . .
O19 Sm1 Cd2 37.6(2) . .
O17 Sm1 Cd2 61.9(2) . .
N2 Sm1 Cd2 102.5(3) . .
O1 Sm1 Cd2 101.1(2) . .
O8 Sm2 O28 86.0(3) . .
O8 Sm2 O26 77.4(3) . .
O28 Sm2 O26 76.2(4) . .
O8 Sm2 O10 130.9(3) . .
O28 Sm2 O10 116.8(4) . .
O26 Sm2 O10 147.0(4) . .
O8 Sm2 O29 108.5(3) . .
O28 Sm2 O29 142.9(4) . .
O26 Sm2 O29 74.1(4) . .
O10 Sm2 O29 79.8(4) . .
O8 Sm2 O31 159.6(3) . .
O28 Sm2 O31 78.7(4) . .
O26 Sm2 O31 85.8(4) . .
O10 Sm2 O31 68.8(3) . .
O29 Sm2 O31 77.3(4) . .
O8 Sm2 N5 72.8(4) . .
O28 Sm2 N5 76.0(5) . .
O26 Sm2 N5 140.2(4) . .
O10 Sm2 N5 72.0(4) . .
O29 Sm2 N5 140.5(5) . .
O31 Sm2 N5 115.7(4) . .
O8 Sm2 O7 63.0(3) . .
O28 Sm2 O7 143.4(3) . .
O26 Sm2 O7 112.4(3) . .
O10 Sm2 O7 76.2(3) . .
O29 Sm2 O7 70.2(3) . .
O31 Sm2 O7 135.6(3) . .
N5 Sm2 O7 76.5(4) . .
O8 Sm2 Cd5 162.2(2) . .
O28 Sm2 Cd5 110.2(3) . .
O26 Sm2 Cd5 112.7(3) . .
O10 Sm2 Cd5 35.4(2) . .
O29 Sm2 Cd5 63.1(2) . .
O31 Sm2 Cd5 37.7(2) . .
N5 Sm2 Cd5 103.3(3) . .
O7 Sm2 Cd5 99.2(2) . .
O13 Cd1 O2 106.4(4) . .
O13 Cd1 O15 91.6(4) . .
O2 Cd1 O15 97.5(4) . .
O13 Cd1 N1 172.1(4) . .
O2 Cd1 N1 78.0(4) . .
O15 Cd1 N1 94.2(4) . .
O13 Cd1 O36 84.5(4) . .
O2 Cd1 O36 84.9(4) . .
O15 Cd1 O36 175.9(4) . .
N1 Cd1 O36 89.5(4) . .
O13 Cd1 O32 88.5(4) . 2_557
O2 Cd1 O32 162.5(3) . 2_557
O15 Cd1 O32 91.1(4) . 2_557
N1 Cd1 O32 86.1(4) . 2_557
O36 Cd1 O32 87.5(4) . 2_557
O6 Cd2 N3 83.5(4) . .
O6 Cd2 O4 148.2(4) . .
N3 Cd2 O4 96.4(4) . .
O6 Cd2 O18 76.4(3) . .
N3 Cd2 O18 159.4(4) . .
O4 Cd2 O18 98.3(3) . .
O6 Cd2 O19 139.2(3) . .
N3 Cd2 O19 108.0(4) . .
O4 Cd2 O19 71.1(3) . .
O18 Cd2 O19 90.4(3) . .
O6 Cd2 O3 82.3(3) . .
N3 Cd2 O3 87.9(4) . .
O4 Cd2 O3 66.0(3) . .
O18 Cd2 O3 85.1(3) . .
O19 Cd2 O3 135.6(3) . .
O6 Cd2 O20 87.6(3) . .
N3 Cd2 O20 102.7(4) . .
O4 Cd2 O20 123.0(3) . .
O18 Cd2 O20 81.0(3) . .
O19 Cd2 O20 52.0(3) . .
O3 Cd2 O20 164.4(3) . .
O6 Cd2 Sm1 157.0(3) . .
N3 Cd2 Sm1 119.5(3) . .
O4 Cd2 Sm1 37.8(3) . .
O18 Cd2 Sm1 80.6(2) . .
O19 Cd2 Sm1 38.6(2) . .
O3 Cd2 Sm1 97.3(2) . .
O20 Cd2 Sm1 87.4(2) . .
O6 Cd3 O24 142.4(4) . .
O6 Cd3 O22 105.5(4) . .
O24 Cd3 O22 98.4(4) . .
O6 Cd3 O18 75.3(3) . .
O24 Cd3 O18 115.7(4) . .
O22 Cd3 O18 121.8(4) . .
O6 Cd3 O23 92.1(3) . .
O24 Cd3 O23 55.5(3) . .
O22 Cd3 O23 150.1(4) . .
O18 Cd3 O23 85.7(3) . .
O6 Cd3 O5 67.0(3) . .
O24 Cd3 O5 91.0(4) . .
O22 Cd3 O5 77.5(4) . .
O18 Cd3 O5 141.5(3) . .
O23 Cd3 O5 87.9(3) . .
O6 Cd3 O21 128.9(4) . .
O24 Cd3 O21 88.7(4) . .
O22 Cd3 O21 53.1(4) . .
O18 Cd3 O21 80.7(4) . .
O23 Cd3 O21 130.4(4) . .
O5 Cd3 O21 129.8(4) . .
O6 Cd3 C83 118.6(4) . .
O24 Cd3 C83 27.4(4) . .
O22 Cd3 C83 124.9(4) . .
O18 Cd3 C83 101.0(4) . .
O23 Cd3 C83 28.1(3) . .
O5 Cd3 C83 90.3(4) . .
O21 Cd3 C83 109.8(4) . .
O25 Cd4 O8 109.6(3) . .
O25 Cd4 O27 91.2(4) . .
O8 Cd4 O27 93.3(3) . .
O25 Cd4 N4 170.6(4) . .
O8 Cd4 N4 78.6(4) . .
O27 Cd4 N4 92.9(4) . .
O25 Cd4 O20 88.9(3) . .
O8 Cd4 O20 160.0(3) . .
O27 Cd4 O20 93.9(3) . .
N4 Cd4 O20 82.4(4) . .
O25 Cd4 O23 83.7(3) . .
O8 Cd4 O23 84.7(3) . .
O27 Cd4 O23 173.6(3) . .
N4 Cd4 O23 92.6(4) . .
O20 Cd4 O23 90.0(3) . .
O12 Cd5 O10 147.4(4) . .
O12 Cd5 O30 79.7(4) . .
O10 Cd5 O30 97.3(4) . .
O12 Cd5 N6 82.0(5) . .
O10 Cd5 N6 97.1(4) . .
O30 Cd5 N6 161.5(5) . .
O12 Cd5 O31 139.8(4) . .
O10 Cd5 O31 71.6(4) . .
O30 Cd5 O31 87.2(4) . .
N6 Cd5 O31 108.3(4) . .
O12 Cd5 O9 82.9(4) . .
O10 Cd5 O9 64.6(4) . .
O30 Cd5 O9 87.0(4) . .
N6 Cd5 O9 88.8(4) . .
O31 Cd5 O9 134.6(4) . .
O12 Cd5 O32 88.8(4) . .
O10 Cd5 O32 123.3(4) . .
O30 Cd5 O32 83.7(4) . .
N6 Cd5 O32 98.0(4) . .
O31 Cd5 O32 51.8(4) . .
O9 Cd5 O32 168.5(4) . .
O12 Cd5 Sm2 158.9(3) . .
O10 Cd5 Sm2 37.3(2) . .
O30 Cd5 Sm2 79.2(3) . .
N6 Cd5 Sm2 119.1(4) . .
O31 Cd5 Sm2 38.8(3) . .
O9 Cd5 Sm2 95.9(3) . .
O32 Cd5 Sm2 89.0(2) . .
O35 Cd6 O12 141.2(5) . .
O35 Cd6 O30 116.4(5) . .
O12 Cd6 O30 76.9(4) . .
O35 Cd6 O33 107.5(6) . .
O12 Cd6 O33 99.6(6) . .
O30 Cd6 O33 111.4(6) . .
O35 Cd6 O36 60.3(5) . 2_557
O12 Cd6 O36 87.1(4) . 2_557
O30 Cd6 O36 84.3(4) . 2_557
O33 Cd6 O36 164.0(6) . 2_557
O35 Cd6 O11 92.3(5) . .
O12 Cd6 O11 66.2(4) . .
O30 Cd6 O11 143.1(4) . .
O33 Cd6 O11 78.2(6) . .
O36 Cd6 O11 91.4(4) 2_557 .
O35 Cd6 C95 31.4(6) . .
O12 Cd6 C95 115.2(6) . .
O30 Cd6 C95 98.2(6) . .
O33 Cd6 C95 138.7(7) . .
O36 Cd6 C95 29.3(5) 2_557 .
O11 Cd6 C95 95.4(5) . .
O35 Cd6 C93 97.0(7) . .
O12 Cd6 C93 119.3(7) . .
O30 Cd6 C93 94.1(7) . .
O33 Cd6 C93 28.8(7) . .
O36 Cd6 C93 152.6(8) 2_557 .
O11 Cd6 C93 105.4(8) . .
C95 Cd6 C93 125.5(8) . .
C8 N1 C9 119.8(12) . .
C8 N1 Cd1 122.8(9) . .
C9 N1 Cd1 116.6(9) . .
C20 N2 C21 114.4(13) . .
C20 N2 Sm1 125.2(11) . .
C21 N2 Sm1 119.7(9) . .
C32 N3 C33 114.9(13) . .
C32 N3 Cd2 125.9(11) . .
C33 N3 Cd2 119.1(9) . .
C43 N4 C44 113.7(12) . .
C43 N4 Cd4 125.5(10) . .
C44 N4 Cd4 120.5(8) . .
C55 N5 C56 115.0(19) . .
C55 N5 Sm2 127.0(15) . .
C56 N5 Sm2 117.6(13) . .
C67 N6 C68 117.2(15) . .
C67 N6 Cd5 126.2(12) . .
C68 N6 Cd5 116.2(11) . .
C2 O1 C1 117.2(12) . .
C2 O1 Sm1 113.7(9) . .
C1 O1 Sm1 128.6(8) . .
C7 O2 Cd1 119.9(9) . .
C7 O2 Sm1 125.1(9) . .
Cd1 O2 Sm1 114.9(4) . .
C14 O3 C13 118.6(12) . .
C14 O3 Cd2 114.5(8) . .
C13 O3 Cd2 125.7(10) . .
C19 O4 Cd2 124.4(9) . .
C19 O4 Sm1 125.9(9) . .
Cd2 O4 Sm1 105.5(4) . .
C26 O5 C25 112.1(10) . .
C26 O5 Cd3 115.7(8) . .
C25 O5 Cd3 123.7(7) . .
C31 O6 Cd2 128.5(8) . .
C31 O6 Cd3 125.5(7) . .
Cd2 O6 Cd3 105.8(4) . .
C38 O7 C37 116.6(11) . .
C38 O7 Sm2 114.5(8) . .
C37 O7 Sm2 128.7(9) . .
C96 O8 Sm2 124.2(8) . .
C96 O8 Cd4 121.5(8) . .
Sm2 O8 Cd4 114.1(4) . .
C49 O9 C48 118.7(14) . .
C49 O9 Cd5 113.9(11) . .
C48 O9 Cd5 122.6(11) . .
C54 O10 Cd5 122.3(8) . .
C54 O10 Sm2 129.1(8) . .
Cd5 O10 Sm2 107.3(4) . .
C61 O11 C60 120.3(15) . .
C61 O11 Cd6 113.6(9) . .
C60 O11 Cd6 122.0(12) . .
C66 O12 Cd5 130.6(10) . .
C66 O12 Cd6 125.4(9) . .
Cd5 O12 Cd6 102.6(4) . .
C73 O13 Cd1 110.4(10) . .
C73 O14 Sm1 164.9(11) . .
C75 O15 Cd1 127.5(9) . .
C75 O16 Sm1 146.1(8) . .
C79 O17 Sm1 150.6(10) . .
C79 O18 Cd2 124.2(8) . .
C79 O18 Cd3 133.3(8) . .
Cd2 O18 Cd3 102.5(4) . .
C77 O19 Cd2 103.1(7) . .
C77 O19 Sm1 140.8(9) . .
Cd2 O19 Sm1 103.8(4) . .
C77 O20 Cd4 129.6(9) . .
C77 O20 Cd2 88.4(8) . .
Cd4 O20 Cd2 135.7(4) . .
C81 O21 Cd3 88.8(10) . .
C81 O22 Cd3 97.9(10) . .
C83 O23 Cd4 136.1(9) . .
C83 O23 Cd3 88.6(8) . .
Cd4 O23 Cd3 135.3(4) . .
C83 O24 Cd3 95.7(8) . .
C85 O25 Cd4 109.3(9) . .
C85 O26 Sm2 172.2(11) . .
C87 O27 Cd4 131.6(10) . .
C87 O28 Sm2 141.9(11) . .
C89 O29 Sm2 144.5(11) . .
C89 O30 Cd5 123.1(9) . .
C89 O30 Cd6 136.3(10) . .
Cd5 O30 Cd6 100.5(4) . .
C91 O31 Cd5 100.4(9) . .
C91 O31 Sm2 149.5(10) . .
Cd5 O31 Sm2 103.5(4) . .
C91 O32 Cd1 132.3(9) . 2_557
C91 O32 Cd5 87.9(8) . .
Cd1 O32 Cd5 132.5(5) 2_557 .
C93 O33 Cd6 92.3(15) . .
C95 O35 Cd6 90.9(10) . .
C95 O36 Cd1 133.7(12) 2_557 .
C95 O36 Cd6 86.0(10) 2_557 2_557
Cd1 O36 Cd6 140.1(6) . 2_557
C95 O36 H36A 109.5 2_557 .
Cd1 O36 H36A 116.4 . .
Cd6 O36 H36A 26.8 2_557 .
O1 C1 H1A 109.5 . .
O1 C1 H1B 109.5 . .
H1A C1 H1B 109.5 . .
O1 C1 H1C 109.5 . .
H1A C1 H1C 109.5 . .
H1B C1 H1C 109.5 . .
O1 C2 C7 113.0(12) . .
O1 C2 C3 126.9(15) . .
C7 C2 C3 120.0(14) . .
C4 C3 C2 116.7(18) . .
C4 C3 H3A 121.7 . .
C2 C3 H3A 121.7 . .
C3 C4 C5 121.9(19) . .
C3 C4 H4A 119.1 . .
C5 C4 H4A 119.1 . .
C6 C5 C4 123.1(16) . .
C6 C5 H5A 118.4 . .
C4 C5 H5A 118.4 . .
C5 C6 C7 122.2(15) . .
C5 C6 C8 115.1(14) . .
C7 C6 C8 122.6(14) . .
O2 C7 C6 130.2(13) . .
O2 C7 C2 114.1(12) . .
C6 C7 C2 115.5(13) . .
N1 C8 C6 126.1(12) . .
N1 C8 H8A 116.9 . .
C6 C8 H8A 116.9 . .
N1 C9 C10 113.1(12) . .
N1 C9 H9A 109.0 . .
C10 C9 H9A 109.0 . .
N1 C9 H9B 109.0 . .
C10 C9 H9B 109.0 . .
H9A C9 H9B 107.8 . .
C9 C10 C11 116.8(13) . .
C9 C10 H10A 108.1 . .
C11 C10 H10A 108.1 . .
C9 C10 H10B 108.1 . .
C11 C10 H10B 108.1 . .
H10A C10 H10B 107.3 . .
C10 C11 C12 113.8(12) . .
C10 C11 H11A 108.8 . .
C12 C11 H11A 108.8 . .
C10 C11 H11B 108.8 . .
C12 C11 H11B 108.8 . .
H11A C11 H11B 107.7 . .
C11 C12 C11 114.5(17) 6_565 .
C11 C12 H12B 108.6 6_565 .
C11 C12 H12B 108.6 . .
C11 C12 H12C 108.6 6_565 .
C11 C12 H12C 108.6 . .
H12B C12 H12C 107.6 . .
O3 C13 H13A 109.5 . .
O3 C13 H13B 109.5 . .
H13A C13 H13B 109.5 . .
O3 C13 H13C 109.5 . .
H13A C13 H13C 109.5 . .
H13B C13 H13C 109.5 . .
O3 C14 C15 125.9(14) . .
O3 C14 C19 115.2(13) . .
C15 C14 C19 118.8(15) . .
C16 C15 C14 123.7(17) . .
C16 C15 H15A 118.1 . .
C14 C15 H15A 118.1 . .
C15 C16 C17 117.3(19) . .
C15 C16 H16A 121.4 . .
C17 C16 H16A 121.4 . .
C18 C17 C16 120.6(19) . .
C18 C17 H17A 119.7 . .
C16 C17 H17A 119.7 . .
C20 C18 C19 126.3(15) . .
C20 C18 C17 116.2(17) . .
C19 C18 C17 116.8(16) . .
O4 C19 C18 120.8(13) . .
O4 C19 C14 117.3(14) . .
C18 C19 C14 121.7(14) . .
N2 C20 C18 124.3(16) . .
N2 C20 H20A 117.9 . .
C18 C20 H20A 117.9 . .
N2 C21 C22 108.4(11) . .
N2 C21 H21A 110.0 . .
C22 C21 H21A 110.0 . .
N2 C21 H21B 110.0 . .
C22 C21 H21B 110.0 . .
H21A C21 H21B 108.4 . .
C23 C22 C21 114.6(11) . .
C23 C22 H22A 108.6 . .
C21 C22 H22A 108.6 . .
C23 C22 H22B 108.6 . .
C21 C22 H22B 108.6 . .
H22A C22 H22B 107.6 . .
C24 C23 C22 113.4(12) . .
C24 C23 H23A 108.9 . .
C22 C23 H23A 108.9 . .
C24 C23 H23B 108.9 . .
C22 C23 H23B 108.9 . .
H23A C23 H23B 107.7 . .
C23 C24 C23 114.6(16) . 6_565
C23 C24 H24B 108.6 . .
C23 C24 H24B 108.6 6_565 .
C23 C24 H24C 108.6 . .
C23 C24 H24C 108.6 6_565 .
H24B C24 H24C 107.6 . .
O5 C25 H25A 109.5 . .
O5 C25 H25B 109.5 . .
H25A C25 H25B 109.5 . .
O5 C25 H25C 109.5 . .
H25A C25 H25C 109.5 . .
H25B C25 H25C 109.5 . .
C27 C26 O5 127.2(13) . .
C27 C26 C31 112.9(14) . .
O5 C26 C31 119.2(12) . .
C28 C27 C26 121.2(17) . .
C28 C27 H27A 119.4 . .
C26 C27 H27A 119.4 . .
C27 C28 C29 121(2) . .
C27 C28 H28A 119.4 . .
C29 C28 H28A 119.4 . .
C28 C29 C30 122.5(19) . .
C28 C29 H29A 118.7 . .
C30 C29 H29A 118.7 . .
C31 C30 C29 114.3(15) . .
C31 C30 C32 128.5(15) . .
C29 C30 C32 116.6(15) . .
C30 C31 C26 127.0(15) . .
C30 C31 O6 122.4(13) . .
C26 C31 O6 109.9(12) . .
N3 C32 C30 130.4(15) . .
N3 C32 H32A 114.8 . .
C30 C32 H32A 114.8 . .
N3 C33 C34 109.1(11) . .
N3 C33 H33A 109.9 . .
C34 C33 H33A 109.9 . .
N3 C33 H33B 109.9 . .
C34 C33 H33B 109.9 . .
H33A C33 H33B 108.3 . .
C33 C34 C35 110.9(13) . .
C33 C34 H34A 109.5 . .
C35 C34 H34A 109.5 . .
C33 C34 H34B 109.5 . .
C35 C34 H34B 109.5 . .
H34A C34 H34B 108.0 . .
C36 C35 C34 112.1(15) . .
C36 C35 H35A 109.2 . .
C34 C35 H35A 109.2 . .
C36 C35 H35B 109.2 . .
C34 C35 H35B 109.2 . .
H35A C35 H35B 107.9 . .
C35 C36 C35 117(2) 6_565 .
C35 C36 H36C 108.0 6_565 .
C35 C36 H36C 108.0 . .
C35 C36 H36D 108.0 6_565 .
C35 C36 H36D 108.0 . .
H36C C36 H36D 107.3 . .
O7 C37 H37A 109.5 . .
O7 C37 H37B 109.5 . .
H37A C37 H37B 109.5 . .
O7 C37 H37C 109.5 . .
H37A C37 H37C 109.5 . .
H37B C37 H37C 109.5 . .
C39 C38 O7 125.3(14) . .
C39 C38 C96 122.3(15) . .
O7 C38 C96 112.3(12) . .
C40 C39 C38 122.0(16) . .
C40 C39 H39A 119.0 . .
C38 C39 H39A 119.0 . .
C39 C40 C41 118.2(15) . .
C39 C40 H40A 120.9 . .
C41 C40 H40A 120.9 . .
C40 C41 C42 121.8(13) . .
C40 C41 H41A 119.1 . .
C42 C41 H41A 119.1 . .
C41 C42 C96 119.3(11) . .
C41 C42 C43 116.2(12) . .
C96 C42 C43 123.8(11) . .
N4 C43 C42 125.1(13) . .
N4 C43 H43A 117.5 . .
C42 C43 H43A 117.5 . .
N4 C44 C45 108.0(11) . .
N4 C44 H44A 110.1 . .
C45 C44 H44A 110.1 . .
N4 C44 H44B 110.1 . .
C45 C44 H44B 110.1 . .
H44A C44 H44B 108.4 . .
C44 C45 C46 115.0(12) . .
C44 C45 H45A 108.5 . .
C46 C45 H45A 108.5 . .
C44 C45 H45B 108.5 . .
C46 C45 H45B 108.5 . .
H45A C45 H45B 107.5 . .
C47 C46 C45 114.4(14) . .
C47 C46 H46A 108.7 . .
C45 C46 H46A 108.7 . .
C47 C46 H46B 108.7 . .
C45 C46 H46B 108.7 . .
H46A C46 H46B 107.6 . .
C46 C47 C46 118.6(19) . 6_565
C46 C47 H47B 107.7 . .
C46 C47 H47B 107.7 6_565 .
C46 C47 H47C 107.7 . .
C46 C47 H47C 107.7 6_565 .
H47B C47 H47C 107.1 . .
O9 C48 H48A 109.5 . .
O9 C48 H48B 109.5 . .
H48A C48 H48B 109.5 . .
O9 C48 H48C 109.5 . .
H48A C48 H48C 109.5 . .
H48B C48 H48C 109.5 . .
O9 C49 C54 115.2(17) . .
O9 C49 C50 126.7(19) . .
C54 C49 C50 117(2) . .
C51 C50 C49 125(2) . .
C51 C50 H50A 117.7 . .
C49 C50 H50A 117.7 . .
C50 C51 C52 119(2) . .
C50 C51 H51A 120.4 . .
C52 C51 H51A 120.4 . .
C51 C52 C53 120(2) . .
C51 C52 H52A 119.9 . .
C53 C52 H52A 119.9 . .
C54 C53 C52 121.9(18) . .
C54 C53 C55 119.8(14) . .
C52 C53 C55 117.9(17) . .
O10 C54 C49 115.9(15) . .
O10 C54 C53 127.8(13) . .
C49 C54 C53 116.3(15) . .
N5 C55 C53 127.3(18) . .
N5 C55 H55A 116.4 . .
C53 C55 H55A 116.4 . .
N5 C56 C57 110(2) . .
N5 C56 H56A 109.6 . .
C57 C56 H56A 109.6 . .
N5 C56 H56B 109.6 . .
C57 C56 H56B 109.6 . .
H56A C56 H56B 108.2 . .
C58 C57 C56 92.3(15) . .
C58 C57 H57B 113.2 . .
C56 C57 H57B 113.2 . .
C58 C57 H57C 113.2 . .
C56 C57 H57C 113.2 . .
H57B C57 H57C 110.6 . .
C57 C58 C59 89.9(14) . .
C57 C58 H58A 113.7 . .
C59 C58 H58A 113.7 . .
C57 C58 H58B 113.7 . .
C59 C58 H58B 113.7 . .
H58A C58 H58B 110.9 . .
C58 C59 C58 112(4) . 6_565
C58 C59 H59B 109.3 . .
C58 C59 H59B 109.3 6_565 .
C58 C59 H59C 109.3 . .
C58 C59 H59C 109.3 6_565 .
H59B C59 H59C 108.0 . .
O11 C60 H60A 109.5 . .
O11 C60 H60B 109.5 . .
H60A C60 H60B 109.5 . .
O11 C60 H60C 109.5 . .
H60A C60 H60C 109.5 . .
H60B C60 H60C 109.5 . .
C66 C61 O11 117.6(14) . .
C66 C61 C62 120.9(17) . .
O11 C61 C62 121.2(15) . .
C63 C62 C61 121.0(18) . .
C63 C62 H62A 119.5 . .
C61 C62 H62A 119.5 . .
C62 C63 C64 117.8(19) . .
C62 C63 H63A 121.1 . .
C64 C63 H63A 121.1 . .
C63 C64 C65 125.4(19) . .
C63 C64 H64A 117.3 . .
C65 C64 H64A 117.3 . .
C67 C65 C66 127.2(15) . .
C67 C65 C64 119.0(16) . .
C66 C65 C64 113.6(16) . .
O12 C66 C61 115.6(14) . .
O12 C66 C65 123.3(14) . .
C61 C66 C65 121.0(15) . .
N6 C67 C65 130.0(17) . .
N6 C67 H67A 115.0 . .
C65 C67 H67A 115.0 . .
N6 C68 C69 114.2(13) . .
N6 C68 H68A 108.7 . .
C69 C68 H68A 108.7 . .
N6 C68 H68B 108.7 . .
C69 C68 H68B 108.7 . .
H68A C68 H68B 107.6 . .
C70 C69 C68 121.5(16) . .
C70 C69 H69A 106.9 . .
C68 C69 H69A 106.9 . .
C70 C69 H69B 106.9 . .
C68 C69 H69B 106.9 . .
H69A C69 H69B 106.7 . .
C69 C70 C71 103.9(13) . .
C69 C70 H70A 111.0 . .
C71 C70 H70A 111.0 . .
C69 C70 H70B 111.0 . .
C71 C70 H70B 111.0 . .
H70A C70 H70B 109.0 . .
C70 C71 C70 120(3) 6_565 .
C70 C71 H71B 107.2 6_565 .
C70 C71 H71B 107.2 . .
C70 C71 H71C 107.2 6_565 .
C70 C71 H71C 107.2 . .
H71B C71 H71C 106.8 . .
C73 C72 H72A 109.5 . .
C73 C72 H72B 109.5 . .
H72A C72 H72B 109.5 . .
C73 C72 H72C 109.5 . .
H72A C72 H72C 109.5 . .
H72B C72 H72C 109.5 . .
O14 C73 O13 122.8(15) . .
O14 C73 C72 119.8(15) . .
O13 C73 C72 117.3(16) . .
C75 C74 H74A 109.5 . .
C75 C74 H74B 109.5 . .
H74A C74 H74B 109.5 . .
C75 C74 H74C 109.5 . .
H74A C74 H74C 109.5 . .
H74B C74 H74C 109.5 . .
O16 C75 O15 124.3(12) . .
O16 C75 C74 117.4(11) . .
O15 C75 C74 118.3(12) . .
C77 C76 H76A 109.5 . .
C77 C76 H76B 109.5 . .
H76A C76 H76B 109.5 . .
C77 C76 H76C 109.5 . .
H76A C76 H76C 109.5 . .
H76B C76 H76C 109.5 . .
O20 C77 O19 116.5(12) . .
O20 C77 C76 122.0(12) . .
O19 C77 C76 121.5(12) . .
C79 C78 H78A 109.5 . .
C79 C78 H78B 109.5 . .
H78A C78 H78B 109.5 . .
C79 C78 H78C 109.5 . .
H78A C78 H78C 109.5 . .
H78B C78 H78C 109.5 . .
O17 C79 O18 116.3(12) . .
O17 C79 C78 127.4(14) . .
O18 C79 C78 115.4(11) . .
C81 C80 H80A 109.5 . .
C81 C80 H80B 109.5 . .
H80A C80 H80B 109.5 . .
C81 C80 H80C 109.5 . .
H80A C80 H80C 109.5 . .
H80B C80 H80C 109.5 . .
O22 C81 O21 120.0(15) . .
O22 C81 C80 120.9(17) . .
O21 C81 C80 118.8(16) . .
C83 C82 H82A 109.5 . .
C83 C82 H82B 109.5 . .
H82A C82 H82B 109.5 . .
C83 C82 H82C 109.5 . .
H82A C82 H82C 109.5 . .
H82B C82 H82C 109.5 . .
O24 C83 O23 120.1(13) . .
O24 C83 C82 119.5(12) . .
O23 C83 C82 120.1(12) . .
O24 C83 Cd3 56.9(7) . .
O23 C83 Cd3 63.3(7) . .
C82 C83 Cd3 170.9(10) . .
C85 C84 H84A 109.5 . .
C85 C84 H84B 109.5 . .
H84A C84 H84B 109.5 . .
C85 C84 H84C 109.5 . .
H84A C84 H84C 109.5 . .
H84B C84 H84C 109.5 . .
O26 C85 O25 119.6(14) . .
O26 C85 C84 123.2(16) . .
O25 C85 C84 117.1(14) . .
C87 C86 H86A 109.5 . .
C87 C86 H86B 109.5 . .
H86A C86 H86B 109.5 . .
C87 C86 H86C 109.5 . .
H86A C86 H86C 109.5 . .
H86B C86 H86C 109.5 . .
O28 C87 O27 126.3(16) . .
O28 C87 C86 114.8(17) . .
O27 C87 C86 118.9(16) . .
C89 C88 H88A 109.5 . .
C89 C88 H88B 109.5 . .
H88A C88 H88B 109.5 . .
C89 C88 H88C 109.5 . .
H88A C88 H88C 109.5 . .
H88B C88 H88C 109.5 . .
O29 C89 O30 123.2(14) . .
O29 C89 C88 125.9(16) . .
O30 C89 C88 110.5(15) . .
C91 C90 H90A 109.5 . .
C91 C90 H90B 109.5 . .
H90A C90 H90B 109.5 . .
C91 C90 H90C 109.5 . .
H90A C90 H90C 109.5 . .
H90B C90 H90C 109.5 . .
O32 C91 O31 120.0(13) . .
O32 C91 C90 121.2(14) . .
O31 C91 C90 118.8(14) . .
C93 C92 H92A 109.5 . .
C93 C92 H92B 109.5 . .
H92A C92 H92B 109.5 . .
C93 C92 H92C 109.5 . .
H92A C92 H92C 109.5 . .
H92B C92 H92C 109.5 . .
O34 C93 O33 132(2) . .
O34 C93 C92 120(3) . .
O33 C93 C92 107(3) . .
O34 C93 Cd6 73.9(15) . .
O33 C93 Cd6 58.8(12) . .
C92 C93 Cd6 166(2) . .
C95 C94 H94A 109.5 . .
C95 C94 H94B 109.5 . .
H94A C94 H94B 109.5 . .
C95 C94 H94C 109.5 . .
H94A C94 H94C 109.5 . .
H94B C94 H94C 109.5 . .
O36 C95 O35 121.5(16) 2_557 .
O36 C95 C94 126.1(19) 2_557 .
O35 C95 C94 112.2(17) . .
O36 C95 Cd6 64.7(9) 2_557 .
O35 C95 Cd6 57.8(9) . .
C94 C95 Cd6 167.9(16) . .
O8 C96 C38 117.5(12) . .
O8 C96 C42 126.5(12) . .
C38 C96 C42 115.7(12) . .

loop_
_geom_bond_atom_site_label_1
_geom_bond_atom_site_label_2
_geom_bond_distance
_geom_bond_site_symmetry_2
Sm1 O16 2.269(8) .
Sm1 O2 2.284(9) .
Sm1 O14 2.308(12) .
Sm1 O4 2.327(11) .
Sm1 O19 2.352(9) .
Sm1 O17 2.390(9) .
Sm1 N2 2.516(12) .
Sm1 O1 2.587(11) .
Sm1 Cd2 3.6622(12) .
Sm2 O8 2.275(9) .
Sm2 O28 2.277(11) .
Sm2 O26 2.290(9) .
Sm2 O10 2.328(9) .
Sm2 O29 2.349(11) .
Sm2 O31 2.367(10) .
Sm2 N5 2.563(16) .
Sm2 O7 2.572(10) .
Sm2 Cd5 3.6706(13) .
Cd1 O13 2.245(10) .
Cd1 O2 2.262(10) .
Cd1 O15 2.298(10) .
Cd1 N1 2.361(12) .
Cd1 O36 2.360(12) .
Cd1 O32 2.365(11) 2_557
Cd2 O6 2.232(8) .
Cd2 N3 2.238(12) .
Cd2 O4 2.275(10) .
Cd2 O18 2.285(9) .
Cd2 O19 2.301(10) .
Cd2 O3 2.523(9) .
Cd2 O20 2.628(10) .
Cd3 O6 2.263(10) .
Cd3 O24 2.283(10) .
Cd3 O22 2.313(11) .
Cd3 O18 2.312(9) .
Cd3 O23 2.424(9) .
Cd3 O5 2.469(10) .
Cd3 O21 2.488(12) .
Cd3 C83 2.712(14) .
Cd4 O25 2.262(10) .
Cd4 O8 2.277(9) .
Cd4 O27 2.296(9) .
Cd4 N4 2.318(12) .
Cd4 O20 2.329(9) .
Cd4 O23 2.382(9) .
Cd5 O12 2.220(10) .
Cd5 O10 2.228(10) .
Cd5 O30 2.237(11) .
Cd5 N6 2.253(13) .
Cd5 O31 2.308(10) .
Cd5 O9 2.490(11) .
Cd5 O32 2.602(10) .
Cd6 O35 2.259(15) .
Cd6 O12 2.269(11) .
Cd6 O30 2.319(11) .
Cd6 O33 2.342(19) .
Cd6 O36 2.421(12) 2_557
Cd6 O11 2.485(12) .
Cd6 C95 2.671(18) .
Cd6 C93 2.73(2) .
N1 C8 1.341(17) .
N1 C9 1.463(18) .
N2 C20 1.297(19) .
N2 C21 1.465(18) .
N3 C32 1.300(18) .
N3 C33 1.501(17) .
N4 C43 1.287(18) .
N4 C44 1.480(17) .
N5 C55 1.24(2) .
N5 C56 1.52(3) .
N6 C67 1.29(2) .
N6 C68 1.43(2) .
O1 C2 1.377(17) .
O1 C1 1.392(17) .
O2 C7 1.331(17) .
O3 C14 1.381(18) .
O3 C13 1.53(2) .
O4 C19 1.327(16) .
O5 C26 1.371(17) .
O5 C25 1.423(13) .
O6 C31 1.458(17) .
O7 C38 1.374(17) .
O7 C37 1.447(17) .
O8 C96 1.304(15) .
O9 C49 1.32(2) .
O9 C48 1.55(2) .
O10 C54 1.342(16) .
O11 C61 1.40(2) .
O11 C60 1.43(2) .
O12 C66 1.325(17) .
O13 C73 1.258(18) .
O14 C73 1.237(18) .
O15 C75 1.272(15) .
O16 C75 1.269(15) .
O17 C79 1.215(15) .
O18 C79 1.348(17) .
O19 C77 1.296(15) .
O20 C77 1.268(15) .
O21 C81 1.255(19) .
O22 C81 1.227(19) .
O23 C83 1.279(16) .
O24 C83 1.255(16) .
O25 C85 1.298(19) .
O26 C85 1.232(17) .
O27 C87 1.274(18) .
O28 C87 1.219(18) .
O29 C89 1.180(17) .
O30 C89 1.320(19) .
O31 C91 1.278(16) .
O32 C91 1.217(17) .
O32 Cd1 2.365(11) 2_557
O33 C93 1.32(3) .
O34 C93 1.17(3) .
O35 C95 1.39(2) .
O36 C95 1.31(2) 2_557
O36 Cd6 2.421(12) 2_557
O36 H36A 0.8200 .
C1 H1A 0.9600 .
C1 H1B 0.9600 .
C1 H1C 0.9600 .
C2 C7 1.46(2) .
C2 C3 1.46(2) .
C3 C4 1.32(3) .
C3 H3A 0.9300 .
C4 C5 1.39(2) .
C4 H4A 0.9300 .
C5 C6 1.29(2) .
C5 H5A 0.9300 .
C6 C7 1.38(2) .
C6 C8 1.423(19) .
C8 H8A 0.9300 .
C9 C10 1.48(2) .
C9 H9A 0.9700 .
C9 H9B 0.9700 .
C10 C11 1.48(2) .
C10 H10A 0.9700 .
C10 H10B 0.9700 .
C11 C12 1.519(17) .
C11 H11A 0.9700 .
C11 H11B 0.9700 .
C12 C11 1.519(17) 6_565
C12 H12B 0.9700 .
C12 H12C 0.9700 .
C13 H13A 0.9600 .
C13 H13B 0.9600 .
C13 H13C 0.9600 .
C14 C15 1.39(2) .
C14 C19 1.42(2) .
C15 C16 1.36(3) .
C15 H15A 0.9300 .
C16 C17 1.458(10) .
C16 H16A 0.9300 .
C17 C18 1.45(2) .
C17 H17A 0.9300 .
C18 C20 1.39(2) .
C18 C19 1.40(2) .
C20 H20A 0.9300 .
C21 C22 1.520(19) .
C21 H21A 0.9700 .
C21 H21B 0.9700 .
C22 C23 1.521(19) .
C22 H22A 0.9700 .
C22 H22B 0.9700 .
C23 C24 1.499(17) .
C23 H23A 0.9700 .
C23 H23B 0.9700 .
C24 C23 1.499(17) 6_565
C24 H24B 0.9700 .
C24 H24C 0.9700 .
C25 H25A 0.9600 .
C25 H25B 0.9600 .
C25 H25C 0.9600 .
C26 C27 1.37(2) .
C26 C31 1.441(19) .
C27 C28 1.33(3) .
C27 H27A 0.9300 .
C28 C29 1.35(3) .
C28 H28A 0.9300 .
C29 C30 1.36(2) .
C29 H29A 0.9300 .
C30 C31 1.31(2) .
C30 C32 1.42(2) .
C32 H32A 0.9300 .
C33 C34 1.52(2) .
C33 H33A 0.9700 .
C33 H33B 0.9700 .
C34 C35 1.54(2) .
C34 H34A 0.9700 .
C34 H34B 0.9700 .
C35 C36 1.46(2) .
C35 H35A 0.9700 .
C35 H35B 0.9700 .
C36 C35 1.46(2) 6_565
C36 H36C 0.9700 .
C36 H36D 0.9700 .
C37 H37A 0.9600 .
C37 H37B 0.9600 .
C37 H37C 0.9600 .
C38 C39 1.37(2) .
C38 C96 1.419(19) .
C39 C40 1.36(2) .
C39 H39A 0.9300 .
C40 C41 1.39(2) .
C40 H40A 0.9300 .
C41 C42 1.413(18) .
C41 H41A 0.9300 .
C42 C96 1.419(18) .
C42 C43 1.476(18) .
C43 H43A 0.9300 .
C44 C45 1.482(18) .
C44 H44A 0.9700 .
C44 H44B 0.9700 .
C45 C46 1.55(2) .
C45 H45A 0.9700 .
C45 H45B 0.9700 .
C46 C47 1.479(19) .
C46 H46A 0.9700 .
C46 H46B 0.9700 .
C47 C46 1.479(19) 6_565
C47 H47B 0.9700 .
C47 H47C 0.9700 .
C48 H48A 0.9600 .
C48 H48B 0.9600 .
C48 H48C 0.9600 .
C49 C54 1.38(2) .
C49 C50 1.49(3) .
C50 C51 1.28(3) .
C50 H50A 0.9300 .
C51 C52 1.31(3) .
C51 H51A 0.9300 .
C52 C53 1.459(10) .
C52 H52A 0.9300 .
C53 C54 1.39(2) .
C53 C55 1.52(3) .
C55 H55A 0.9300 .
C56 C57 1.560(10) .
C56 H56A 0.9700 .
C56 H56B 0.9700 .
C57 C58 1.547(10) .
C57 H57B 0.9700 .
C57 H57C 0.9700 .
C58 C59 1.555(10) .
C58 H58A 0.9700 .
C58 H58B 0.9700 .
C59 C58 1.555(10) 6_565
C59 H59B 0.9700 .
C59 H59C 0.9700 .
C60 H60A 0.9600 .
C60 H60B 0.9600 .
C60 H60C 0.9600 .
C61 C66 1.38(2) .
C61 C62 1.41(2) .
C62 C63 1.33(2) .
C62 H62A 0.9300 .
C63 C64 1.37(2) .
C63 H63A 0.9300 .
C64 C65 1.45(2) .
C64 H64A 0.9300 .
C65 C67 1.36(2) .
C65 C66 1.40(2) .
C67 H67A 0.9300 .
C68 C69 1.527(9) .
C68 H68A 0.9700 .
C68 H68B 0.9700 .
C69 C70 1.47(2) .
C69 H69A 0.9700 .
C69 H69B 0.9700 .
C70 C71 1.527(10) .
C70 H70A 0.9700 .
C70 H70B 0.9700 .
C71 C70 1.527(10) 6_565
C71 H71B 0.9700 .
C71 H71C 0.9700 .
C72 C73 1.47(2) .
C72 H72A 0.9600 .
C72 H72B 0.9600 .
C72 H72C 0.9600 .
C74 C75 1.54(2) .
C74 H74A 0.9600 .
C74 H74B 0.9600 .
C74 H74C 0.9600 .
C76 C77 1.467(19) .
C76 H76A 0.9600 .
C76 H76B 0.9600 .
C76 H76C 0.9600 .
C78 C79 1.446(18) .
C78 H78A 0.9600 .
C78 H78B 0.9600 .
C78 H78C 0.9600 .
C80 C81 1.45(2) .
C80 H80A 0.9600 .
C80 H80B 0.9600 .
C80 H80C 0.9600 .
C82 C83 1.44(2) .
C82 H82A 0.9600 .
C82 H82B 0.9600 .
C82 H82C 0.9600 .
C84 C85 1.53(2) .
C84 H84A 0.9600 .
C84 H84B 0.9600 .
C84 H84C 0.9600 .
C86 C87 1.57(3) .
C86 H86A 0.9600 .
C86 H86B 0.9600 .
C86 H86C 0.9600 .
C88 C89 1.520(9) .
C88 H88A 0.9600 .
C88 H88B 0.9600 .
C88 H88C 0.9600 .
C90 C91 1.520(19) .
C90 H90A 0.9600 .
C90 H90B 0.9600 .
C90 H90C 0.9600 .
C92 C93 1.539(10) .
C92 H92A 0.9600 .
C92 H92B 0.9600 .
C92 H92C 0.9600 .
C94 C95 1.536(10) .
C94 H94A 0.9600 .
C94 H94B 0.9600 .
C94 H94C 0.9600 .
C95 O36 1.31(2) 2_557

loop_
_platon_squeeze_void_nr
_platon_squeeze_void_average_x
_platon_squeeze_void_average_y
_platon_squeeze_void_average_z
_platon_squeeze_void_volume
_platon_squeeze_void_count_electrons
_platon_squeeze_void_content
1 -0.002 0.000 -0.002 8411 2693 ' '
2 -0.014 0.500 0.488 8411 2693 ' '
3 0.000 0.500 0.000 747 271 ' '
4 0.500 0.000 1.000 747 271 ' '
